data_7022566
loop_
_publ_author_name
'M\'enard, Gabriel'
'Stephan, Douglas W.'

_publ_section_title
;
 CO2 reduction via aluminum complexes of ammonia boranes.
;
_journal_issue 15
_journal_name_full 'Dalton transactions (Cambridge, England : 2003)'
_journal_page_first 5447
_journal_page_last 5453
_journal_paper_doi 10.1039/c3dt00098b
_journal_volume 42
_journal_year 2013
_chemical_formula_sum 'C49 H29 Al2 F30 O2 P'
_chemical_formula_weight 1304.65
_chemical_name_systematic
;
?
;
_space_group_IT_number 2
_symmetry_cell_setting triclinic
_symmetry_space_group_name_Hall '-P 1'
_symmetry_space_group_name_H-M 'P -1'
_atom_sites_solution_hydrogens geom
_atom_sites_solution_primary direct
_atom_sites_solution_secondary difmap
_audit_creation_method SHELXL-97
_cell_angle_alpha 92.518(3)
_cell_angle_beta 100.938(3)
_cell_angle_gamma 108.147(3)
_cell_formula_units_Z 2
_cell_length_a 12.6630(8)
_cell_length_b 13.8558(8)
_cell_length_c 15.7986(10)
_cell_measurement_temperature 150(2)
_cell_volume 2570.4(3)
_computing_structure_refinement 'SHELXL-97 (Sheldrick, 1997)'
_computing_structure_solution 'SHELXS-97 (Sheldrick, 1990)'
_diffrn_ambient_temperature 150(2)
_diffrn_measured_fraction_theta_full 0.978
_diffrn_measured_fraction_theta_max 0.978
_diffrn_radiation_monochromator graphite
_diffrn_radiation_source 'fine-focus sealed tube'
_diffrn_radiation_type MoK\a
_diffrn_radiation_wavelength 0.71073
_diffrn_reflns_av_R_equivalents 0.0386
_diffrn_reflns_av_sigmaI/netI 0.0552
_diffrn_reflns_limit_h_max 16
_diffrn_reflns_limit_h_min -16
_diffrn_reflns_limit_k_max 17
_diffrn_reflns_limit_k_min -17
_diffrn_reflns_limit_l_max 17
_diffrn_reflns_limit_l_min -20
_diffrn_reflns_number 42599
_diffrn_reflns_theta_full 27.61
_diffrn_reflns_theta_max 27.61
_diffrn_reflns_theta_min 1.32
_exptl_absorpt_coefficient_mu 0.238
_exptl_absorpt_correction_T_max 0.9720
_exptl_absorpt_correction_T_min 0.9629
_exptl_absorpt_correction_type multi-scan
_exptl_absorpt_process_details sadabs
_exptl_crystal_density_diffrn 1.686
_exptl_crystal_density_method 'not measured'
_exptl_crystal_F_000 1300
_exptl_crystal_size_max 0.16
_exptl_crystal_size_mid 0.16
_exptl_crystal_size_min 0.12
_refine_diff_density_max 1.946
_refine_diff_density_min -0.606
_refine_diff_density_rms 0.068
_refine_ls_extinction_method none
_refine_ls_goodness_of_fit_ref 1.025
_refine_ls_hydrogen_treatment mixed
_refine_ls_matrix_type full
_refine_ls_number_parameters 774
_refine_ls_number_reflns 11687
_refine_ls_number_restraints 0
_refine_ls_restrained_S_all 1.025
_refine_ls_R_factor_all 0.1031
_refine_ls_R_factor_gt 0.0582
_refine_ls_shift/su_max 0.000
_refine_ls_shift/su_mean 0.000
_refine_ls_structure_factor_coef Fsqd
_refine_ls_weighting_details 'calc w=1/[\s^2^(Fo^2^)+(0.0660P)^2^+2.6085P] where P=(Fo^2^+2Fc^2^)/3'
_refine_ls_weighting_scheme calc
_refine_ls_wR_factor_gt 0.1340
_refine_ls_wR_factor_ref 0.1560
_reflns_number_gt 7442
_reflns_number_total 11687
_reflns_threshold_expression >2sigma(I)
_cod_data_source_file c3dt00098b.txt
_cod_data_source_block gm079_0m
_cod_original_sg_symbol_H-M P-1
_cod_database_code 7022566

loop_
_symmetry_equiv_pos_as_xyz
'x, y, z'
'-x, -y, -z'

loop_
_atom_site_label
_atom_site_type_symbol
_atom_site_fract_x
_atom_site_fract_y
_atom_site_fract_z
_atom_site_U_iso_or_equiv
_atom_site_adp_type
_atom_site_occupancy
_atom_site_symmetry_multiplicity
_atom_site_calc_flag
_atom_site_refinement_flags
Al1 Al 0.54979(7) 0.72937(6) 0.91898(6) 0.0248(2) Uani 1 1 d .
Al2 Al 0.52000(7) 0.98374(6) 0.70471(6) 0.0263(2) Uani 1 1 d .
P1 P -0.00679(7) 0.29878(6) 0.28349(6) 0.0318(2) Uani 1 1 d .
H2 H -0.118(3) 0.285(2) 0.282(2) 0.045(9) Uiso 1 1 d .
O1 O 0.56063(17) 0.83882(15) 0.85734(13) 0.0291(5) Uani 1 1 d .
O2 O 0.55541(18) 0.99071(15) 0.82327(13) 0.0317(5) Uani 1 1 d .
F1 F 0.76916(17) 0.91706(14) 1.00449(14) 0.0497(5) Uani 1 1 d .
F2 F 0.98022(18) 0.92689(17) 1.08194(16) 0.0675(7) Uani 1 1 d .
F3 F 1.03205(16) 0.75044(19) 1.10259(16) 0.0619(6) Uani 1 1 d .
F4 F 0.87432(18) 0.56780(16) 1.03736(15) 0.0549(6) Uani 1 1 d .
F5 F 0.66438(17) 0.55792(14) 0.95609(15) 0.0516(5) Uani 1 1 d .
F6 F 0.52669(17) 0.62341(15) 1.08373(14) 0.0501(5) Uani 1 1 d .
F7 F 0.3886(2) 0.61258(18) 1.19575(15) 0.0620(7) Uani 1 1 d .
F8 F 0.24039(15) 0.71830(14) 1.17733(12) 0.0395(4) Uani 1 1 d .
F9 F 0.24046(17) 0.84684(16) 1.05148(14) 0.0510(5) Uani 1 1 d .
F10 F 0.37442(18) 0.85674(19) 0.93819(15) 0.0630(7) Uani 1 1 d .
F11 F 0.63444(15) 0.65384(14) 0.76705(13) 0.0440(5) Uani 1 1 d .
F12 F 0.54656(18) 0.48973(16) 0.64822(13) 0.0513(5) Uani 1 1 d .
F13 F 0.33425(18) 0.35676(15) 0.64340(14) 0.0539(6) Uani 1 1 d .
F14 F 0.21278(16) 0.39212(15) 0.75864(15) 0.0563(6) Uani 1 1 d .
F15 F 0.30018(15) 0.55513(16) 0.87760(14) 0.0509(5) Uani 1 1 d .
F16 F 0.63864(16) 0.86531(14) 0.58839(14) 0.0467(5) Uani 1 1 d .
F17 F 0.55992(18) 0.67636(16) 0.50586(14) 0.0542(6) Uani 1 1 d .
F18 F 0.35545(17) 0.54558(14) 0.52113(14) 0.0512(5) Uani 1 1 d .
F19 F 0.23202(16) 0.60664(14) 0.62317(14) 0.0506(5) Uani 1 1 d .
F20 F 0.31216(15) 0.79615(14) 0.70836(13) 0.0439(5) Uani 1 1 d .
F21 F 0.3489(2) 0.96556(19) 0.53267(13) 0.0600(6) Uani 1 1 d .
F22 F 0.16984(19) 1.03272(19) 0.48762(13) 0.0601(6) Uani 1 1 d .
F23 F 0.11406(18) 1.14277(19) 0.60771(16) 0.0609(6) Uani 1 1 d .
F24 F 0.2339(2) 1.17888(19) 0.77478(16) 0.0671(7) Uani 1 1 d .
F25 F 0.40742(18) 1.10788(17) 0.82091(13) 0.0555(6) Uani 1 1 d .
F26 F 0.76785(16) 0.98912(15) 0.76343(14) 0.0490(5) Uani 1 1 d .
F27 F 0.96782(16) 1.11873(17) 0.74279(16) 0.0569(6) Uani 1 1 d .
F28 F 0.97129(16) 1.27995(15) 0.65105(13) 0.0486(5) Uani 1 1 d .
F29 F 0.77464(18) 1.31077(15) 0.57860(14) 0.0558(6) Uani 1 1 d .
F30 F 0.57430(16) 1.18236(16) 0.59834(14) 0.0518(5) Uani 1 1 d .
C1 C 0.7071(2) 0.7365(2) 0.97619(19) 0.0279(6) Uani 1 1 d .
C2 C 0.7922(3) 0.8276(2) 1.0107(2) 0.0335(7) Uani 1 1 d .
C3 C 0.9004(3) 0.8347(3) 1.0516(2) 0.0410(8) Uani 1 1 d .
C4 C 0.9278(3) 0.7472(3) 1.0614(2) 0.0406(8) Uani 1 1 d .
C5 C 0.8469(3) 0.6537(3) 1.0292(2) 0.0386(8) Uani 1 1 d .
C6 C 0.7400(3) 0.6511(2) 0.9874(2) 0.0325(7) Uani 1 1 d .
C7 C 0.4722(2) 0.6109(2) 0.8282(2) 0.0278(6) Uani 1 1 d .
C8 C 0.5283(3) 0.5889(2) 0.7671(2) 0.0308(7) Uani 1 1 d .
C9 C 0.4863(3) 0.5061(2) 0.7056(2) 0.0355(7) Uani 1 1 d .
C10 C 0.3791(3) 0.4392(2) 0.7029(2) 0.0368(8) Uani 1 1 d .
C11 C 0.3179(3) 0.4569(2) 0.7608(2) 0.0365(8) Uani 1 1 d .
C12 C 0.3653(3) 0.5416(2) 0.8218(2) 0.0329(7) Uani 1 1 d .
C13 C 0.4555(2) 0.7380(2) 1.00514(19) 0.0255(6) Uani 1 1 d .
C14 C 0.4549(3) 0.6790(2) 1.0729(2) 0.0292(7) Uani 1 1 d .
C15 C 0.3855(3) 0.6719(2) 1.1310(2) 0.0340(7) Uani 1 1 d .
C16 C 0.3105(2) 0.7260(2) 1.12222(19) 0.0285(7) Uani 1 1 d .
C17 C 0.3092(2) 0.7889(2) 1.0578(2) 0.0317(7) Uani 1 1 d .
C18 C 0.3805(3) 0.7930(2) 1.0009(2) 0.0334(7) Uani 1 1 d .
C19 C 0.4778(2) 0.8400(2) 0.65108(19) 0.0264(6) Uani 1 1 d .
C20 C 0.3763(3) 0.7690(2) 0.6569(2) 0.0302(7) Uani 1 1 d .
C21 C 0.3337(3) 0.6716(2) 0.6150(2) 0.0339(7) Uani 1 1 d .
C22 C 0.3957(3) 0.6401(2) 0.5639(2) 0.0345(7) Uani 1 1 d .
C23 C 0.4996(3) 0.7065(2) 0.5561(2) 0.0350(7) Uani 1 1 d .
C24 C 0.5369(2) 0.8031(2) 0.5995(2) 0.0297(7) Uani 1 1 d .
C25 C 0.3869(2) 1.0344(2) 0.6784(2) 0.0282(7) Uani 1 1 d .
C26 C 0.3223(3) 1.0186(2) 0.5948(2) 0.0355(7) Uani 1 1 d .
C27 C 0.2315(3) 1.0527(3) 0.5698(2) 0.0387(8) Uani 1 1 d .
C28 C 0.2034(3) 1.1089(3) 0.6310(2) 0.0399(8) Uani 1 1 d .
C29 C 0.2633(3) 1.1264(2) 0.7148(2) 0.0404(8) Uani 1 1 d .
C30 C 0.3525(3) 1.0888(2) 0.7365(2) 0.0340(7) Uani 1 1 d .
C31 C 0.6621(2) 1.0797(2) 0.68158(19) 0.0283(7) Uani 1 1 d .
C32 C 0.7663(3) 1.0683(2) 0.7165(2) 0.0323(7) Uani 1 1 d .
C33 C 0.8694(3) 1.1330(2) 0.7067(2) 0.0345(7) Uani 1 1 d .
C34 C 0.8715(3) 1.2148(2) 0.6603(2) 0.0326(7) Uani 1 1 d .
C35 C 0.7716(3) 1.2300(2) 0.6238(2) 0.0350(7) Uani 1 1 d .
C36 C 0.6703(3) 1.1629(2) 0.6354(2) 0.0322(7) Uani 1 1 d .
C37 C 0.0590(3) 0.3148(3) 0.4015(2) 0.0554(11) Uani 1 1 d .
C38 C -0.0224(6) 0.2352(5) 0.4444(3) 0.109(2) Uani 1 1 d .
H38A H 0.0038 0.2484 0.5076 0.164 Uiso 1 1 calc R
H38B H -0.0239 0.1666 0.4249 0.164 Uiso 1 1 calc R
H38C H -0.0991 0.2400 0.4281 0.164 Uiso 1 1 calc R
C39 C 0.1778(4) 0.3018(5) 0.4158(4) 0.100(2) Uani 1 1 d .
H39A H 0.2270 0.3527 0.3867 0.150 Uiso 1 1 calc R
H39B H 0.1704 0.2330 0.3917 0.150 Uiso 1 1 calc R
H39C H 0.2112 0.3115 0.4781 0.150 Uiso 1 1 calc R
C40 C 0.0720(5) 0.4218(4) 0.4427(4) 0.103(2) Uani 1 1 d .
H40A H -0.0030 0.4307 0.4347 0.155 Uiso 1 1 calc R
H40B H 0.1215 0.4739 0.4147 0.155 Uiso 1 1 calc R
H40C H 0.1056 0.4289 0.5048 0.155 Uiso 1 1 calc R
C41 C -0.0068(3) 0.1794(3) 0.2241(2) 0.0441(9) Uani 1 1 d .
C42 C 0.1020(3) 0.1907(3) 0.1925(3) 0.0521(10) Uani 1 1 d .
H42A H 0.1666 0.2092 0.2423 0.078 Uiso 1 1 calc R
H42B H 0.1137 0.2443 0.1535 0.078 Uiso 1 1 calc R
H42C H 0.0961 0.1258 0.1614 0.078 Uiso 1 1 calc R
C43 C -0.0284(5) 0.0917(3) 0.2799(4) 0.0881(18) Uani 1 1 d .
H43A H -0.0429 0.0274 0.2442 0.132 Uiso 1 1 calc R
H43B H -0.0947 0.0882 0.3046 0.132 Uiso 1 1 calc R
H43C H 0.0385 0.1030 0.3268 0.132 Uiso 1 1 calc R
C44 C -0.1095(5) 0.1496(5) 0.1458(4) 0.122(3) Uani 1 1 d .
H44A H -0.1038 0.2070 0.1109 0.182 Uiso 1 1 calc R
H44B H -0.1803 0.1330 0.1670 0.182 Uiso 1 1 calc R
H44C H -0.1093 0.0900 0.1102 0.182 Uiso 1 1 calc R
C45 C 0.0345(4) 0.4136(3) 0.2265(4) 0.0713(15) Uani 1 1 d .
C46 C 0.1656(5) 0.4631(4) 0.2465(7) 0.170(5) Uani 1 1 d .
H46A H 0.1974 0.4291 0.2071 0.255 Uiso 1 1 calc R
H46B H 0.1969 0.4555 0.3066 0.255 Uiso 1 1 calc R
H46C H 0.1853 0.5358 0.2386 0.255 Uiso 1 1 calc R
C47 C -0.0137(8) 0.3892(6) 0.1290(4) 0.155(4) Uani 1 1 d .
H47A H -0.0967 0.3584 0.1182 0.233 Uiso 1 1 calc R
H47B H 0.0188 0.3413 0.1051 0.233 Uiso 1 1 calc R
H47C H 0.0057 0.4523 0.1011 0.233 Uiso 1 1 calc R
C48 C -0.0185(5) 0.4920(4) 0.2588(4) 0.0941(19) Uani 1 1 d .
H48A H -0.0013 0.5516 0.2264 0.141 Uiso 1 1 calc R
H48B H 0.0136 0.5136 0.3208 0.141 Uiso 1 1 calc R
H48C H -0.1012 0.4600 0.2496 0.141 Uiso 1 1 calc R
C49 C 0.5711(3) 0.9306(2) 0.8775(2) 0.0296(7) Uani 1 1 d .
H1 H 0.597(3) 0.964(2) 0.941(2) 0.039(9) Uiso 1 1 d .

loop_
_atom_site_aniso_label
_atom_site_aniso_U_11
_atom_site_aniso_U_22
_atom_site_aniso_U_33
_atom_site_aniso_U_23
_atom_site_aniso_U_13
_atom_site_aniso_U_12
Al1 0.0217(4) 0.0279(4) 0.0247(5) 0.0036(4) 0.0027(4) 0.0091(4)
Al2 0.0262(5) 0.0268(4) 0.0267(5) 0.0035(4) 0.0036(4) 0.0108(4)
P1 0.0286(4) 0.0317(4) 0.0357(5) 0.0058(3) 0.0077(4) 0.0098(3)
O1 0.0312(11) 0.0307(11) 0.0272(11) 0.0042(9) 0.0060(9) 0.0124(9)
O2 0.0393(12) 0.0295(11) 0.0287(11) 0.0064(9) 0.0040(10) 0.0159(9)
F1 0.0466(12) 0.0347(10) 0.0572(13) -0.0070(9) -0.0121(10) 0.0135(9)
F2 0.0398(12) 0.0582(14) 0.0779(17) -0.0013(12) -0.0194(12) -0.0012(10)
F3 0.0263(10) 0.0890(17) 0.0698(16) 0.0205(13) -0.0020(10) 0.0237(11)
F4 0.0506(13) 0.0595(13) 0.0709(15) 0.0260(11) 0.0155(11) 0.0369(11)
F5 0.0440(11) 0.0321(10) 0.0723(15) 0.0085(10) -0.0039(10) 0.0126(9)
F6 0.0569(13) 0.0503(12) 0.0696(15) 0.0336(11) 0.0345(11) 0.0388(10)
F7 0.0735(15) 0.0828(16) 0.0635(15) 0.0519(13) 0.0413(13) 0.0515(13)
F8 0.0400(10) 0.0502(11) 0.0357(10) 0.0070(9) 0.0185(9) 0.0185(9)
F9 0.0419(11) 0.0643(13) 0.0665(14) 0.0272(11) 0.0237(10) 0.0353(10)
F10 0.0533(13) 0.0991(18) 0.0712(16) 0.0600(14) 0.0345(12) 0.0542(13)
F11 0.0314(10) 0.0483(11) 0.0456(12) -0.0063(9) 0.0148(9) 0.0015(8)
F12 0.0579(13) 0.0543(12) 0.0435(12) -0.0093(10) 0.0180(10) 0.0188(10)
F13 0.0595(13) 0.0374(11) 0.0529(13) -0.0143(9) -0.0019(11) 0.0102(10)
F14 0.0324(11) 0.0446(12) 0.0765(16) -0.0090(11) 0.0045(10) -0.0026(9)
F15 0.0298(10) 0.0571(12) 0.0584(13) -0.0121(10) 0.0143(10) 0.0034(9)
F16 0.0376(11) 0.0434(11) 0.0608(14) -0.0032(9) 0.0260(10) 0.0076(9)
F17 0.0532(13) 0.0559(13) 0.0582(14) -0.0148(10) 0.0182(11) 0.0236(10)
F18 0.0534(12) 0.0327(10) 0.0572(13) -0.0113(9) -0.0041(10) 0.0111(9)
F19 0.0344(11) 0.0395(11) 0.0653(14) 0.0022(10) 0.0085(10) -0.0038(9)
F20 0.0346(10) 0.0448(11) 0.0531(12) -0.0009(9) 0.0223(9) 0.0071(8)
F21 0.0792(16) 0.0918(17) 0.0290(11) 0.0023(11) 0.0067(11) 0.0597(14)
F22 0.0538(13) 0.0966(17) 0.0372(12) 0.0178(12) 0.0001(10) 0.0393(13)
F23 0.0464(12) 0.0859(16) 0.0730(16) 0.0285(13) 0.0202(11) 0.0463(12)
F24 0.0679(15) 0.0799(16) 0.0697(16) -0.0136(13) 0.0156(13) 0.0494(13)
F25 0.0506(12) 0.0699(14) 0.0428(12) -0.0245(11) -0.0092(10) 0.0306(11)
F26 0.0392(11) 0.0462(11) 0.0705(15) 0.0291(10) 0.0132(10) 0.0227(9)
F27 0.0315(11) 0.0706(14) 0.0780(16) 0.0257(12) 0.0142(11) 0.0264(10)
F28 0.0382(11) 0.0496(12) 0.0522(13) 0.0069(10) 0.0164(10) 0.0017(9)
F29 0.0546(13) 0.0469(12) 0.0593(14) 0.0323(11) 0.0057(11) 0.0074(10)
F30 0.0389(11) 0.0556(12) 0.0580(13) 0.0314(10) -0.0030(10) 0.0158(10)
C1 0.0239(15) 0.0361(16) 0.0251(15) 0.0054(13) 0.0062(12) 0.0107(13)
C2 0.0310(17) 0.0378(17) 0.0302(17) 0.0006(14) 0.0011(14) 0.0130(14)
C3 0.0292(17) 0.049(2) 0.0362(19) 0.0032(16) -0.0024(15) 0.0064(16)
C4 0.0190(16) 0.064(2) 0.041(2) 0.0136(17) 0.0031(14) 0.0169(16)
C5 0.0360(18) 0.052(2) 0.041(2) 0.0183(16) 0.0136(16) 0.0280(17)
C6 0.0280(16) 0.0354(17) 0.0339(18) 0.0060(14) 0.0062(14) 0.0101(14)
C7 0.0233(15) 0.0289(15) 0.0293(16) 0.0033(12) -0.0021(13) 0.0105(12)
C8 0.0268(16) 0.0327(16) 0.0315(17) 0.0033(13) 0.0027(13) 0.0097(13)
C9 0.0417(19) 0.0400(18) 0.0287(17) 0.0018(14) 0.0063(15) 0.0198(15)
C10 0.0416(19) 0.0289(16) 0.0335(18) -0.0052(14) -0.0055(15) 0.0117(14)
C11 0.0256(16) 0.0316(17) 0.046(2) 0.0023(15) -0.0035(15) 0.0070(13)
C12 0.0259(16) 0.0372(17) 0.0358(18) 0.0032(14) 0.0050(14) 0.0115(13)
C13 0.0223(14) 0.0284(15) 0.0245(15) -0.0016(12) 0.0023(12) 0.0088(12)
C14 0.0298(16) 0.0256(15) 0.0356(17) 0.0059(13) 0.0076(14) 0.0131(13)
C15 0.0384(18) 0.0361(17) 0.0323(18) 0.0118(14) 0.0115(15) 0.0155(14)
C16 0.0276(15) 0.0311(15) 0.0273(16) 0.0018(13) 0.0091(13) 0.0088(13)
C17 0.0244(15) 0.0382(17) 0.0380(18) 0.0059(14) 0.0065(14) 0.0178(14)
C18 0.0309(17) 0.0421(18) 0.0293(17) 0.0148(14) 0.0051(14) 0.0142(14)
C19 0.0259(15) 0.0280(15) 0.0258(15) 0.0049(12) 0.0028(12) 0.0107(12)
C20 0.0273(15) 0.0357(17) 0.0300(17) 0.0059(13) 0.0067(13) 0.0131(13)
C21 0.0258(16) 0.0317(16) 0.0396(19) 0.0078(14) 0.0016(14) 0.0056(13)
C22 0.0383(18) 0.0256(15) 0.0346(18) -0.0002(13) -0.0064(15) 0.0120(14)
C23 0.0377(18) 0.0403(18) 0.0327(18) 0.0008(14) 0.0065(15) 0.0219(15)
C24 0.0267(15) 0.0311(16) 0.0323(17) 0.0050(13) 0.0059(13) 0.0107(13)
C25 0.0272(15) 0.0270(15) 0.0313(17) 0.0051(13) 0.0062(13) 0.0098(12)
C26 0.0388(18) 0.0405(18) 0.0337(18) 0.0068(14) 0.0105(15) 0.0201(15)
C27 0.0340(18) 0.051(2) 0.0335(19) 0.0160(16) 0.0070(15) 0.0153(16)
C28 0.0310(17) 0.0422(19) 0.057(2) 0.0208(17) 0.0169(17) 0.0206(15)
C29 0.0378(19) 0.0358(18) 0.052(2) -0.0007(16) 0.0159(17) 0.0150(15)
C30 0.0278(16) 0.0321(16) 0.0381(19) -0.0048(14) 0.0026(14) 0.0081(13)
C31 0.0300(16) 0.0267(15) 0.0267(16) -0.0003(12) 0.0042(13) 0.0088(12)
C32 0.0357(17) 0.0298(16) 0.0360(18) 0.0094(13) 0.0090(14) 0.0156(14)
C33 0.0266(16) 0.0406(18) 0.0408(19) 0.0053(15) 0.0081(14) 0.0166(14)
C34 0.0324(17) 0.0344(17) 0.0278(17) 0.0000(13) 0.0086(14) 0.0056(14)
C35 0.0435(19) 0.0303(16) 0.0275(17) 0.0063(13) 0.0065(15) 0.0071(14)
C36 0.0332(17) 0.0354(17) 0.0270(16) 0.0060(13) -0.0019(14) 0.0140(14)
C37 0.057(2) 0.078(3) 0.034(2) -0.0120(19) -0.0153(18) 0.043(2)
C38 0.158(6) 0.174(6) 0.052(3) 0.052(4) 0.058(4) 0.107(5)
C39 0.083(4) 0.132(5) 0.087(4) -0.040(3) -0.044(3) 0.081(4)
C40 0.088(4) 0.128(5) 0.089(4) -0.074(4) -0.038(3) 0.072(4)
C41 0.045(2) 0.0371(18) 0.047(2) -0.0083(16) 0.0085(17) 0.0119(16)
C42 0.063(2) 0.054(2) 0.058(2) 0.0168(19) 0.027(2) 0.035(2)
C43 0.109(4) 0.027(2) 0.140(5) 0.015(2) 0.073(4) 0.010(2)
C44 0.077(4) 0.144(5) 0.125(5) -0.085(4) -0.044(4) 0.062(4)
C45 0.082(3) 0.056(2) 0.122(4) 0.057(3) 0.071(3) 0.052(2)
C46 0.098(4) 0.066(3) 0.412(14) 0.116(6) 0.164(7) 0.045(3)
C47 0.292(11) 0.211(8) 0.100(5) 0.123(5) 0.133(6) 0.209(8)
C48 0.102(4) 0.065(3) 0.161(6) 0.050(3) 0.070(4) 0.062(3)
C49 0.0302(16) 0.0343(17) 0.0277(17) 0.0077(14) 0.0056(13) 0.0150(13)

loop_
_atom_type_symbol
_atom_type_description
_atom_type_scat_dispersion_real
_atom_type_scat_dispersion_imag
_atom_type_scat_source
C C 0.0033 0.0016 'International Tables Vol C Tables 4.2.6.8 and 6.1.1.4'
H H 0.0000 0.0000 'International Tables Vol C Tables 4.2.6.8 and 6.1.1.4'
O O 0.0106 0.0060 'International Tables Vol C Tables 4.2.6.8 and 6.1.1.4'
F F 0.0171 0.0103 'International Tables Vol C Tables 4.2.6.8 and 6.1.1.4'
Al Al 0.0645 0.0514 'International Tables Vol C Tables 4.2.6.8 and 6.1.1.4'
P P 0.1023 0.0942 'International Tables Vol C Tables 4.2.6.8 and 6.1.1.4'

loop_
_geom_angle_atom_site_label_1
_geom_angle_atom_site_label_2
_geom_angle_atom_site_label_3
_geom_angle
O1 Al1 C7 102.96(11)
O1 Al1 C1 107.86(12)
C7 Al1 C1 113.46(12)
O1 Al1 C13 107.44(11)
C7 Al1 C13 112.40(12)
C1 Al1 C13 112.03(12)
O2 Al2 C31 101.18(12)
O2 Al2 C19 110.74(11)
C31 Al2 C19 115.28(12)
O2 Al2 C25 104.78(12)
C31 Al2 C25 113.48(13)
C19 Al2 C25 110.47(12)
C45 P1 C37 115.9(2)
C45 P1 C41 114.5(2)
C37 P1 C41 113.63(18)
C49 O1 Al1 133.3(2)
C49 O2 Al2 135.8(2)
C6 C1 C2 113.9(3)
C6 C1 Al1 123.1(2)
C2 C1 Al1 122.9(2)
F1 C2 C3 116.6(3)
F1 C2 C1 119.3(3)
C3 C2 C1 124.2(3)
F2 C3 C4 119.9(3)
F2 C3 C2 120.9(3)
C4 C3 C2 119.2(3)
F3 C4 C3 121.2(3)
F3 C4 C5 119.2(3)
C3 C4 C5 119.7(3)
F4 C5 C6 121.4(3)
F4 C5 C4 119.8(3)
C6 C5 C4 118.8(3)
F5 C6 C5 116.5(3)
F5 C6 C1 119.3(3)
C5 C6 C1 124.2(3)
C12 C7 C8 113.8(3)
C12 C7 Al1 125.9(2)
C8 C7 Al1 120.2(2)
F11 C8 C9 116.5(3)
F11 C8 C7 118.3(3)
C9 C8 C7 125.2(3)
F12 C9 C8 121.6(3)
F12 C9 C10 120.1(3)
C8 C9 C10 118.3(3)
F13 C10 C11 119.9(3)
F13 C10 C9 120.3(3)
C11 C10 C9 119.8(3)
F14 C11 C10 120.2(3)
F14 C11 C12 120.5(3)
C10 C11 C12 119.2(3)
F15 C12 C7 119.7(3)
F15 C12 C11 116.5(3)
C7 C12 C11 123.8(3)
C14 C13 C18 113.9(3)
C14 C13 Al1 119.5(2)
C18 C13 Al1 126.4(2)
F6 C14 C15 117.1(3)
F6 C14 C13 118.6(3)
C15 C14 C13 124.3(3)
F7 C15 C14 121.5(3)
F7 C15 C16 119.2(3)
C14 C15 C16 119.2(3)
F8 C16 C17 120.4(3)
F8 C16 C15 120.0(3)
C17 C16 C15 119.5(3)
F9 C17 C16 120.1(3)
F9 C17 C18 121.0(3)
C16 C17 C18 118.8(3)
F10 C18 C17 115.8(3)
F10 C18 C13 120.1(3)
C17 C18 C13 124.1(3)
C20 C19 C24 113.3(3)
C20 C19 Al2 120.2(2)
C24 C19 Al2 126.2(2)
F20 C20 C21 116.7(3)
F20 C20 C19 118.4(3)
C21 C20 C19 124.9(3)
F19 C21 C22 119.8(3)
F19 C21 C20 121.2(3)
C22 C21 C20 119.0(3)
F18 C22 C21 120.3(3)
F18 C22 C23 120.1(3)
C21 C22 C23 119.6(3)
F17 C23 C24 121.9(3)
F17 C23 C22 119.7(3)
C24 C23 C22 118.4(3)
F16 C24 C23 115.7(3)
F16 C24 C19 119.4(3)
C23 C24 C19 124.9(3)
C30 C25 C26 113.9(3)
C30 C25 Al2 126.0(2)
C26 C25 Al2 120.1(2)
F21 C26 C27 116.9(3)
F21 C26 C25 118.6(3)
C27 C26 C25 124.5(3)
F22 C27 C26 121.8(3)
F22 C27 C28 119.7(3)
C26 C27 C28 118.5(3)
F23 C28 C29 120.8(3)
F23 C28 C27 119.4(3)
C29 C28 C27 119.8(3)
F24 C29 C28 119.7(3)
F24 C29 C30 121.1(3)
C28 C29 C30 119.2(3)
F25 C30 C25 119.8(3)
F25 C30 C29 116.1(3)
C25 C30 C29 124.1(3)
C36 C31 C32 114.0(3)
C36 C31 Al2 126.1(2)
C32 C31 Al2 119.8(2)
F26 C32 C33 117.2(3)
F26 C32 C31 118.7(3)
C33 C32 C31 124.0(3)
F27 C33 C34 119.6(3)
F27 C33 C32 121.4(3)
C34 C33 C32 119.0(3)
F28 C34 C35 120.1(3)
F28 C34 C33 120.1(3)
C35 C34 C33 119.8(3)
F29 C35 C34 119.3(3)
F29 C35 C36 121.6(3)
C34 C35 C36 119.1(3)
F30 C36 C35 116.4(3)
F30 C36 C31 119.5(3)
C35 C36 C31 124.1(3)
C38 C37 C40 108.1(4)
C38 C37 C39 111.6(4)
C40 C37 C39 108.6(4)
C38 C37 P1 107.4(3)
C40 C37 P1 110.3(3)
C39 C37 P1 110.8(3)
C42 C41 C43 109.3(3)
C42 C41 C44 109.9(4)
C43 C41 C44 106.2(4)
C42 C41 P1 113.6(2)
C43 C41 P1 110.8(3)
C44 C41 P1 106.8(3)
C47 C45 C46 111.2(5)
C47 C45 C48 106.2(4)
C46 C45 C48 108.8(5)
C47 C45 P1 111.4(4)
C46 C45 P1 110.4(4)
C48 C45 P1 108.6(3)
O2 C49 O1 123.8(3)

loop_
_geom_bond_atom_site_label_1
_geom_bond_atom_site_label_2
_geom_bond_distance
Al1 O1 1.821(2)
Al1 C7 1.993(3)
Al1 C1 1.995(3)
Al1 C13 1.996(3)
Al2 O2 1.832(2)
Al2 C31 1.985(3)
Al2 C19 1.997(3)
Al2 C25 2.001(3)
P1 C45 1.844(4)
P1 C37 1.864(4)
P1 C41 1.866(3)
O1 C49 1.256(4)
O2 C49 1.252(4)
F1 C2 1.362(4)
F2 C3 1.357(4)
F3 C4 1.342(4)
F4 C5 1.345(4)
F5 C6 1.350(4)
F6 C14 1.356(3)
F7 C15 1.342(4)
F8 C16 1.342(3)
F9 C17 1.349(3)
F10 C18 1.363(4)
F11 C8 1.365(3)
F12 C9 1.344(4)
F13 C10 1.345(3)
F14 C11 1.347(4)
F15 C12 1.360(4)
F16 C24 1.357(3)
F17 C23 1.337(4)
F18 C22 1.345(3)
F19 C21 1.355(4)
F20 C20 1.369(3)
F21 C26 1.354(4)
F22 C27 1.350(4)
F23 C28 1.350(4)
F24 C29 1.345(4)
F25 C30 1.355(4)
F26 C32 1.353(4)
F27 C33 1.345(4)
F28 C34 1.343(3)
F29 C35 1.348(4)
F30 C36 1.356(4)
C1 C6 1.379(4)
C1 C2 1.387(4)
C2 C3 1.372(4)
C3 C4 1.368(5)
C4 C5 1.379(5)
C5 C6 1.378(4)
C7 C12 1.377(4)
C7 C8 1.379(4)
C8 C9 1.367(4)
C9 C10 1.377(5)
C10 C11 1.366(5)
C11 C12 1.381(4)
C13 C14 1.376(4)
C13 C18 1.385(4)
C14 C15 1.372(4)
C15 C16 1.373(4)
C16 C17 1.370(4)
C17 C18 1.381(4)
C19 C20 1.376(4)
C19 C24 1.385(4)
C20 C21 1.372(4)
C21 C22 1.371(5)
C22 C23 1.383(5)
C23 C24 1.374(4)
C25 C30 1.377(4)
C25 C26 1.384(4)
C26 C27 1.372(5)
C27 C28 1.380(5)
C28 C29 1.365(5)
C29 C30 1.378(5)
C31 C36 1.380(4)
C31 C32 1.390(4)
C32 C33 1.376(4)
C33 C34 1.373(5)
C34 C35 1.371(5)
C35 C36 1.380(4)
C37 C38 1.537(7)
C37 C40 1.540(6)
C37 C39 1.546(6)
C41 C42 1.518(5)
C41 C43 1.519(6)
C41 C44 1.549(6)
C45 C47 1.526(9)
C45 C46 1.549(8)
C45 C48 1.556(6)
